data_4338069
loop_
_publ_author_name
'Arenas, Ismael'
'Fuentes, M \'Angeles'
'Alvarez, Eleuterio'
'D\'iaz, Yolanda'
'Caballero, Ana'
'Castill\'on, Sergio'
'P\'erez, Pedro J'

_publ_section_title
;
 Syntheses of a Novel Fluorinated Trisphosphinoborate Ligand and Its
 Copper and Silver Complexes. Catalytic Activity toward Nitrene Transfer
 Reactions.
;
_journal_issue 8
_journal_name_full 'Inorganic chemistry'
_journal_page_first 3991
_journal_page_last 3999
_journal_paper_doi 10.1021/ic4028223
_journal_volume 53
_journal_year 2014
_chemical_formula_moiety 'C69 H50 B Cu F18 P4, C4 H8 O'
_chemical_formula_sum 'C73 H58 B Cu F18 O P4'
_chemical_formula_weight 1491.42
_chemical_name_systematic
; 
 ? 
;
_space_group_IT_number 2
_symmetry_cell_setting triclinic
_symmetry_space_group_name_Hall '-P 1'
_symmetry_space_group_name_H-M 'P -1'
_atom_sites_solution_hydrogens geom
_atom_sites_solution_primary direct
_atom_sites_solution_secondary difmap
_audit_creation_method SHELXL-97
_cell_angle_alpha 78.198(2)
_cell_angle_beta 77.615(2)
_cell_angle_gamma 88.162(2)
_cell_formula_units_Z 2
_cell_length_a 11.3419(5)
_cell_length_b 13.1615(6)
_cell_length_c 23.6682(11)
_cell_measurement_reflns_used 5808
_cell_measurement_temperature 173(2)
_cell_measurement_theta_max 23.33
_cell_measurement_theta_min 2.21
_cell_volume 3377.7(3)
_computing_cell_refinement 'APEX2 Software Suite (Bruker, 2007)'
_computing_data_collection 'APEX2 Software Suite (Bruker, 2007)'
_computing_data_reduction 'APEX2 Software Suite (Bruker, 2007)'
_computing_molecular_graphics 'SHELXTL (Sheldrick, 2008)'
_computing_publication_material 'SHELXTL and publCIF (Westrip, 2010)'
_computing_structure_refinement 'SHELXL97 (Sheldrick, 2008)'
_computing_structure_solution 'SIR2002 (Burla et al., 2003)'
_diffrn_ambient_temperature 173(2)
_diffrn_detector_area_resol_mean 8.26
_diffrn_measured_fraction_theta_full 0.992
_diffrn_measured_fraction_theta_max 0.992
_diffrn_measurement_device_type
;
 Bruker-Nonius X8kappa APEX II CCD area detector
;
_diffrn_measurement_method 'phi and omega scans with narrow frames'
_diffrn_radiation_monochromator graphite
_diffrn_radiation_source 'fine-focus sealed tube'
_diffrn_radiation_type MoK\a
_diffrn_radiation_wavelength 0.71073
_diffrn_reflns_av_R_equivalents 0.0728
_diffrn_reflns_av_sigmaI/netI 0.0950
_diffrn_reflns_limit_h_max 16
_diffrn_reflns_limit_h_min -15
_diffrn_reflns_limit_k_max 11
_diffrn_reflns_limit_k_min -18
_diffrn_reflns_limit_l_max 33
_diffrn_reflns_limit_l_min -33
_diffrn_reflns_number 88542
_diffrn_reflns_theta_full 30.53
_diffrn_reflns_theta_max 30.53
_diffrn_reflns_theta_min 1.80
_diffrn_standards_decay_% 0
_exptl_absorpt_coefficient_mu 0.513
_exptl_absorpt_correction_T_max 0.8815
_exptl_absorpt_correction_T_min 0.8420
_exptl_absorpt_correction_type multi-scan
_exptl_absorpt_process_details
;
 APEX2 Software Suite; Bruker 2005.
;
_exptl_crystal_colour yellow
_exptl_crystal_density_diffrn 1.466
_exptl_crystal_density_method 'not measured'
_exptl_crystal_description plate
_exptl_crystal_F_000 1520
_exptl_crystal_size_max 0.45
_exptl_crystal_size_mid 0.28
_exptl_crystal_size_min 0.25
_refine_diff_density_max 0.930
_refine_diff_density_min -0.782
_refine_diff_density_rms 0.097
_refine_ls_extinction_method none
_refine_ls_goodness_of_fit_ref 1.030
_refine_ls_hydrogen_treatment constr
_refine_ls_matrix_type full
_refine_ls_number_parameters 1045
_refine_ls_number_reflns 20486
_refine_ls_number_restraints 652
_refine_ls_restrained_S_all 1.155
_refine_ls_R_factor_all 0.1392
_refine_ls_R_factor_gt 0.0676
_refine_ls_shift/su_max 0.002
_refine_ls_shift/su_mean 0.000
_refine_ls_structure_factor_coef Fsqd
_refine_ls_weighting_details 'calc w=1/[\s^2^(Fo^2^)+(0.0926P)^2^+3.2792P] where P=(Fo^2^+2Fc^2^)/3'
_refine_ls_weighting_scheme calc
_refine_ls_wR_factor_gt 0.1679
_refine_ls_wR_factor_ref 0.2020
_reflns_number_gt 11463
_reflns_number_total 20486
_reflns_threshold_expression >2sigma(I)
_cod_data_source_file ic4028223_si_002.cif
_cod_data_source_block ea18212a
_cod_depositor_comments
;
The following automatic conversions were performed:

'_symmetry_cell_setting' value 'Triclinic' changed to 'triclinic'
according to
/usr/data/users/saulius/automatic-downloads/rss-feeds/ACS/lib/dictionaries/cif_core.dic
dictionary named 'cif_core.dic' version 2.4.2 from 2011-04-26.

Automatic conversion script
Id: cif_fix_values 2281 2013-09-26 08:29:07Z andrius 

 Adding full bibliography for 4338069--4338071.cif.
;
_cod_database_code 4338069

loop_
_symmetry_equiv_pos_as_xyz
'x, y, z'
'-x, -y, -z'

loop_
_atom_site_label
_atom_site_type_symbol
_atom_site_fract_x
_atom_site_fract_y
_atom_site_fract_z
_atom_site_U_iso_or_equiv
_atom_site_adp_type
_atom_site_occupancy
_atom_site_symmetry_multiplicity
_atom_site_calc_flag
_atom_site_refinement_flags
_atom_site_disorder_assembly
_atom_site_disorder_group
Cu1 Cu 0.82953(4) 0.36257(3) 0.240721(18) 0.02233(12) Uani 1 1 d . . .
P1 P 0.70990(8) 0.29888(7) 0.18620(4) 0.02259(19) Uani 1 1 d . . .
P2 P 0.67343(9) 0.46316(7) 0.28458(4) 0.02265(19) Uani 1 1 d . . .
P3 P 0.79488(8) 0.22218(7) 0.32051(4) 0.02219(19) Uani 1 1 d . . .
P4 P 1.01987(9) 0.41949(7) 0.19301(4) 0.0237(2) Uani 1 1 d . . .
C1 C 0.5837(3) 0.2294(3) 0.23891(15) 0.0253(7) Uani 1 1 d . . .
H1A H 0.5128 0.2385 0.2203 0.030 Uiso 1 1 d R . .
H1B H 0.6031 0.1546 0.2451 0.030 Uiso 1 1 d R . .
C2 C 0.6322(3) 0.2069(3) 0.34937(15) 0.0250(7) Uani 1 1 d . . .
H2A H 0.6133 0.1317 0.3617 0.030 Uiso 1 1 d R . .
H2B H 0.6118 0.2368 0.3853 0.030 Uiso 1 1 d R . .
C3 C 0.5332(3) 0.3886(3) 0.29950(16) 0.0244(7) Uani 1 1 d . . .
H3A H 0.4828 0.4016 0.3370 0.029 Uiso 1 1 d R . .
H3B H 0.4894 0.4169 0.2678 0.029 Uiso 1 1 d R . .
C4 C 0.4087(3) 0.2086(3) 0.33583(17) 0.0268(8) Uani 1 1 d . . .
C5 C 0.3517(4) 0.1390(4) 0.3140(2) 0.0426(11) Uani 1 1 d . . .
H5 H 0.3922 0.1192 0.2784 0.051 Uiso 1 1 d R . .
C6 C 0.2377(5) 0.0962(4) 0.3414(2) 0.0520(13) Uani 1 1 d . . .
H6 H 0.2023 0.0489 0.3242 0.062 Uiso 1 1 d R . .
C7 C 0.1775(4) 0.1216(4) 0.3920(2) 0.0490(12) Uani 1 1 d . . .
H7 H 0.0981 0.0954 0.4096 0.059 Uiso 1 1 d R . .
C8 C 0.2327(5) 0.1862(4) 0.4182(2) 0.0558(14) Uani 1 1 d . . .
H8 H 0.1933 0.2018 0.4551 0.067 Uiso 1 1 d R . .
C9 C 0.3465(4) 0.2288(4) 0.3899(2) 0.0487(12) Uani 1 1 d . . .
H9 H 0.3831 0.2733 0.4084 0.058 Uiso 1 1 d R . .
C10 C 0.7449(4) 0.2108(3) 0.13345(16) 0.0274(8) Uani 1 1 d . . .
C11 C 0.8342(4) 0.1375(3) 0.13777(18) 0.0351(9) Uani 1 1 d . . .
H11 H 0.8838 0.1372 0.1654 0.042 Uiso 1 1 d R . .
C12 C 0.8524(4) 0.0642(3) 0.1019(2) 0.0421(10) Uani 1 1 d . . .
H12 H 0.9143 0.0144 0.1051 0.051 Uiso 1 1 d R . .
C13 C 0.7808(4) 0.0645(3) 0.06185(18) 0.0394(10) Uani 1 1 d . A .
C14 C 0.6917(5) 0.1364(3) 0.0572(2) 0.0441(11) Uani 1 1 d . . .
H14 H 0.6426 0.1366 0.0293 0.053 Uiso 1 1 d R . .
C15 C 0.6728(4) 0.2088(3) 0.09289(18) 0.0363(9) Uani 1 1 d . . .
H15 H 0.6101 0.2578 0.0897 0.044 Uiso 1 1 d R . .
C16 C 0.7983(5) -0.0127(4) 0.0225(2) 0.0545(14) Uani 1 1 d D . .
F1A F 0.6999(11) -0.0135(11) -0.0045(6) 0.072(3) Uani 0.25 1 d PDU A 1
F2A F 0.7957(18) -0.1060(9) 0.0507(6) 0.087(3) Uani 0.25 1 d PDU A 1
F3A F 0.8867(13) 0.0109(13) -0.0222(7) 0.091(4) Uani 0.25 1 d PDU A 1
F1B F 0.8961(5) -0.0734(4) 0.0276(2) 0.0767(13) Uani 0.75 1 d PDU A 2
F2B F 0.8217(6) 0.0304(4) -0.03389(18) 0.0789(14) Uani 0.75 1 d PDU A 2
F3B F 0.7091(6) -0.0778(5) 0.0344(3) 0.1077(19) Uani 0.75 1 d PDU A 2
C17 C 0.6449(3) 0.4060(3) 0.14035(15) 0.0240(7) Uani 1 1 d . . .
C18 C 0.7234(4) 0.4711(3) 0.09513(17) 0.0308(8) Uani 1 1 d . . .
H18 H 0.8077 0.4590 0.0894 0.037 Uiso 1 1 d R . .
C19 C 0.6811(4) 0.5526(3) 0.05856(18) 0.0360(9) Uani 1 1 d . . .
H19 H 0.7357 0.5952 0.0273 0.043 Uiso 1 1 d R . .
C20 C 0.5583(4) 0.5721(3) 0.06767(19) 0.0395(10) Uani 1 1 d . B .
C21 C 0.4786(4) 0.5093(3) 0.11237(19) 0.0379(10) Uani 1 1 d . . .
H21 H 0.3945 0.5226 0.1183 0.045 Uiso 1 1 d R . .
C22 C 0.5219(4) 0.4265(3) 0.14857(17) 0.0298(8) Uani 1 1 d . . .
H22 H 0.4668 0.3833 0.1793 0.036 Uiso 1 1 d R . .
C23 C 0.5119(5) 0.6599(4) 0.0282(2) 0.0598(15) Uani 1 1 d D . .
F4A F 0.5870(13) 0.7193(13) -0.0092(8) 0.101(4) Uani 0.25 1 d PDU B 1
F5A F 0.4386(14) 0.7216(11) 0.0619(6) 0.080(3) Uani 0.25 1 d PDU B 1
F6A F 0.4297(13) 0.6280(10) 0.0036(7) 0.072(3) Uani 0.25 1 d PDU B 1
F4B F 0.3977(5) 0.6671(6) 0.0369(3) 0.113(2) Uani 0.75 1 d PDU B 2
F5B F 0.5512(5) 0.6554(4) -0.02986(19) 0.0798(13) Uani 0.75 1 d PDU B 2
F6B F 0.5603(5) 0.7508(3) 0.0283(2) 0.0768(13) Uani 0.75 1 d PDU B 2
C24 C 0.6236(3) 0.5968(3) 0.25928(16) 0.0261(7) Uani 1 1 d . . .
C25 C 0.6338(4) 0.6369(3) 0.19998(18) 0.0327(9) Uani 1 1 d . . .
H25 H 0.6723 0.5972 0.1721 0.039 Uiso 1 1 d R . .
C26 C 0.5890(4) 0.7341(3) 0.1799(2) 0.0412(10) Uani 1 1 d . . .
H26 H 0.5972 0.7604 0.1388 0.049 Uiso 1 1 d R . .
C27 C 0.5325(4) 0.7917(3) 0.2202(2) 0.0417(10) Uani 1 1 d . C .
C28 C 0.5221(5) 0.7539(3) 0.2797(2) 0.0469(12) Uani 1 1 d . . .
H28 H 0.4845 0.7944 0.3073 0.056 Uiso 1 1 d R . .
C29 C 0.5665(4) 0.6563(3) 0.2993(2) 0.0405(10) Uani 1 1 d . . .
H29 H 0.5581 0.6300 0.3405 0.049 Uiso 1 1 d R . .
C30 C 0.4851(5) 0.8970(4) 0.2003(2) 0.0606(15) Uani 1 1 d D . .
F7A F 0.3863(8) 0.9193(7) 0.2384(4) 0.078(2) Uani 0.50 1 d PDU C 1
F8A F 0.4503(9) 0.9092(7) 0.1495(4) 0.087(2) Uani 0.50 1 d PDU C 1
F9A F 0.5644(7) 0.9725(6) 0.1944(4) 0.078(2) Uani 0.50 1 d PDU C 1
F7B F 0.5114(8) 0.9305(6) 0.1414(3) 0.073(2) Uani 0.50 1 d PDU C 2
F8B F 0.5272(8) 0.9687(6) 0.2228(4) 0.081(2) Uani 0.50 1 d PDU C 2
F9B F 0.3662(7) 0.9013(8) 0.2161(4) 0.086(3) Uani 0.50 1 d PDU C 2
C31 C 0.6996(3) 0.4777(3) 0.35628(16) 0.0272(8) Uani 1 1 d . . .
C32 C 0.6244(4) 0.4358(3) 0.40970(17) 0.0313(8) Uani 1 1 d . . .
H32 H 0.5550 0.3969 0.4101 0.038 Uiso 1 1 d R . .
C33 C 0.6485(4) 0.4501(3) 0.46276(18) 0.0368(9) Uani 1 1 d . . .
H33 H 0.5964 0.4207 0.4992 0.044 Uiso 1 1 d R . .
C34 C 0.7488(4) 0.5068(4) 0.46198(19) 0.0391(10) Uani 1 1 d . D .
C35 C 0.8244(4) 0.5504(4) 0.4094(2) 0.0417(10) Uani 1 1 d . . .
H35 H 0.8927 0.5905 0.4092 0.050 Uiso 1 1 d R . .
C36 C 0.8006(4) 0.5354(3) 0.35663(18) 0.0323(9) Uani 1 1 d . . .
H36 H 0.8534 0.5645 0.3204 0.039 Uiso 1 1 d R . .
C37 C 0.7745(5) 0.5200(4) 0.5196(2) 0.0541(13) Uani 1 1 d D . .
F10A F 0.7328(10) 0.4376(8) 0.5633(4) 0.090(2) Uani 0.40 1 d PDU D 1
F11A F 0.7356(11) 0.6021(8) 0.5352(5) 0.092(3) Uani 0.40 1 d PDU D 1
F12A F 0.8922(6) 0.5146(7) 0.5198(3) 0.0580(18) Uani 0.40 1 d PDU D 1
F10B F 0.8244(7) 0.6138(5) 0.5149(3) 0.0905(19) Uani 0.60 1 d PDU D 2
F11B F 0.8378(8) 0.4478(6) 0.5433(3) 0.0940(19) Uani 0.60 1 d PDU D 2
F12B F 0.6742(5) 0.5254(5) 0.5605(2) 0.0636(13) Uani 0.60 1 d PDU D 2
C38 C 0.8517(3) 0.2057(3) 0.38893(15) 0.0234(7) Uani 1 1 d . . .
C39 C 0.8993(4) 0.2899(3) 0.40350(18) 0.0314(8) Uani 1 1 d . . .
H39 H 0.9108 0.3540 0.3759 0.038 Uiso 1 1 d R . .
C40 C 0.9306(4) 0.2825(3) 0.45803(18) 0.0344(9) Uani 1 1 d . . .
H40 H 0.9628 0.3412 0.4675 0.041 Uiso 1 1 d R . .
C41 C 0.9147(4) 0.1897(3) 0.49804(17) 0.0340(9) Uani 1 1 d . E .
C42 C 0.8677(4) 0.1040(3) 0.48411(18) 0.0387(10) Uani 1 1 d . . .
H42 H 0.8565 0.0400 0.5119 0.046 Uiso 1 1 d R . .
C43 C 0.8369(4) 0.1117(3) 0.42991(17) 0.0332(9) Uani 1 1 d . . .
H43 H 0.8056 0.0526 0.4205 0.040 Uiso 1 1 d R . .
C44 C 0.9481(5) 0.1804(4) 0.5570(2) 0.0480(12) Uani 1 1 d D . .
F13A F 0.8676(9) 0.1262(7) 0.6012(4) 0.063(2) Uani 0.40 1 d PDU E 1
F14A F 0.9560(9) 0.2712(7) 0.5722(5) 0.063(2) Uani 0.40 1 d PDU E 1
F15A F 1.0524(8) 0.1343(8) 0.5584(5) 0.076(3) Uani 0.40 1 d PDU E 1
F13B F 1.0147(6) 0.2582(5) 0.5598(3) 0.0662(17) Uani 0.60 1 d PDU E 2
F14B F 1.0076(6) 0.0945(4) 0.5718(3) 0.0649(16) Uani 0.60 1 d PDU E 2
F15B F 0.8486(6) 0.1778(6) 0.6006(3) 0.0786(19) Uani 0.60 1 d PDU E 2
C45 C 0.8468(3) 0.1022(3) 0.29613(16) 0.0275(8) Uani 1 1 d . . .
C46 C 0.7703(4) 0.0215(3) 0.29599(19) 0.0360(9) Uani 1 1 d . . .
H46 H 0.6858 0.0268 0.3099 0.043 Uiso 1 1 d R . .
C47 C 0.8162(5) -0.0663(3) 0.2758(2) 0.0462(11) Uani 1 1 d . . .
H47 H 0.7630 -0.1207 0.2758 0.055 Uiso 1 1 d R . .
C48 C 0.9378(5) -0.0749(3) 0.2557(2) 0.0486(12) Uani 1 1 d . F .
C49 C 1.0158(4) 0.0043(4) 0.2551(2) 0.0439(11) Uani 1 1 d . . .
H49 H 1.1003 -0.0017 0.2412 0.053 Uiso 1 1 d R . .
C50 C 0.9696(4) 0.0926(3) 0.27492(18) 0.0326(9) Uani 1 1 d . . .
H50 H 1.0229 0.1475 0.2739 0.039 Uiso 1 1 d R . .
C51 C 0.9877(6) -0.1705(5) 0.2343(3) 0.081(2) Uani 1 1 d D . .
F16A F 1.0903(7) -0.1617(6) 0.1998(4) 0.084(2) Uani 0.50 1 d PDU F 1
F17A F 0.9080(8) -0.2160(8) 0.2126(5) 0.103(3) Uani 0.50 1 d PDU F 1
F18A F 1.0019(8) -0.2457(5) 0.2823(3) 0.089(2) Uani 0.50 1 d PDU F 1
F16B F 0.9182(9) -0.2482(6) 0.2482(5) 0.100(3) Uani 0.50 1 d PDU F 2
F17B F 1.0952(9) -0.1933(8) 0.2453(6) 0.122(3) Uani 0.50 1 d PDU F 2
F18B F 1.0201(11) -0.1487(7) 0.1742(4) 0.112(3) Uani 0.50 1 d PDU F 2
C52 C 1.0244(3) 0.5257(3) 0.12931(16) 0.0267(8) Uani 1 1 d . . .
C53 C 1.1110(5) 0.5364(4) 0.07759(19) 0.0452(11) Uani 1 1 d . . .
H53 H 1.1700 0.4843 0.0723 0.054 Uiso 1 1 d R . .
C54 C 1.1112(6) 0.6237(4) 0.0335(2) 0.0584(14) Uani 1 1 d . . .
H54 H 1.1709 0.6310 -0.0021 0.070 Uiso 1 1 d R . .
C55 C 1.0272(5) 0.6996(4) 0.0400(2) 0.0508(12) Uani 1 1 d . . .
H55 H 1.0281 0.7586 0.0091 0.061 Uiso 1 1 d R . .
C56 C 0.9410(5) 0.6899(4) 0.0917(2) 0.0489(12) Uani 1 1 d . . .
H56 H 0.8824 0.7423 0.0969 0.059 Uiso 1 1 d R . .
C57 C 0.9407(4) 0.6030(3) 0.13615(19) 0.0372(9) Uani 1 1 d . . .
H57 H 0.8818 0.5965 0.1719 0.045 Uiso 1 1 d R . .
C58 C 1.1136(3) 0.4715(3) 0.23463(16) 0.0274(8) Uani 1 1 d . . .
C59 C 1.1259(4) 0.4133(4) 0.28897(19) 0.0438(11) Uani 1 1 d . . .
H59 H 1.0879 0.3469 0.3030 0.053 Uiso 1 1 d R . .
C60 C 1.1926(5) 0.4506(4) 0.3230(2) 0.0540(13) Uani 1 1 d . . .
H60 H 1.1987 0.4107 0.3605 0.065 Uiso 1 1 d R . .
C61 C 1.2502(5) 0.5458(4) 0.3023(2) 0.0507(12) Uani 1 1 d . . .
H61 H 1.2943 0.5725 0.3260 0.061 Uiso 1 1 d R . .
C62 C 1.2437(4) 0.6018(4) 0.2479(2) 0.0463(11) Uani 1 1 d . . .
H62 H 1.2871 0.6656 0.2329 0.056 Uiso 1 1 d R . .
C63 C 1.1740(4) 0.5661(3) 0.21408(19) 0.0383(10) Uani 1 1 d . . .
H63 H 1.1678 0.6068 0.1768 0.046 Uiso 1 1 d R . .
C64 C 1.1152(3) 0.3200(3) 0.16198(17) 0.0289(8) Uani 1 1 d . . .
C65 C 1.0829(4) 0.2822(4) 0.1166(2) 0.0408(10) Uani 1 1 d . . .
H65 H 1.0157 0.3109 0.1012 0.049 Uiso 1 1 d R . .
C66 C 1.1471(5) 0.2037(4) 0.0937(2) 0.0511(12) Uani 1 1 d . . .
H66 H 1.1236 0.1789 0.0628 0.061 Uiso 1 1 d R . .
C67 C 1.2446(4) 0.1614(4) 0.1150(2) 0.0507(12) Uani 1 1 d . . .
H67 H 1.2887 0.1076 0.0990 0.061 Uiso 1 1 d R . .
C68 C 1.2776(4) 0.1972(4) 0.1603(2) 0.0491(12) Uani 1 1 d . . .
H68 H 1.3444 0.1674 0.1757 0.059 Uiso 1 1 d R . .
C69 C 1.2145(4) 0.2767(3) 0.1833(2) 0.0387(10) Uani 1 1 d . . .
H69 H 1.2393 0.3019 0.2138 0.046 Uiso 1 1 d R . .
B1 B 0.5422(4) 0.2597(3) 0.30473(17) 0.0227(8) Uani 1 1 d . . .
O1 O 0.4913(6) 0.2613(5) 0.5702(3) 0.1215(16) Uani 1 1 d U . .
C70 C 0.5852(8) 0.1919(7) 0.5565(5) 0.125(2) Uani 1 1 d U . .
H70A H 0.6297 0.2156 0.5152 0.149 Uiso 1 1 d R . .
H70B H 0.6424 0.1907 0.5828 0.149 Uiso 1 1 d R . .
C71 C 0.5377(9) 0.0920(7) 0.5634(5) 0.132(2) Uani 1 1 d U . .
H71A H 0.5322 0.0521 0.6042 0.159 Uiso 1 1 d R . .
H71B H 0.5877 0.0533 0.5353 0.159 Uiso 1 1 d R . .
C72 C 0.4136(9) 0.1128(7) 0.5503(5) 0.130(2) Uani 1 1 d U . .
H72A H 0.4143 0.1119 0.5085 0.156 Uiso 1 1 d R . .
H72B H 0.3535 0.0613 0.5762 0.156 Uiso 1 1 d R . .
C73 C 0.3895(9) 0.2162(7) 0.5625(5) 0.121(2) Uani 1 1 d U . .
H73A H 0.3599 0.2605 0.5294 0.146 Uiso 1 1 d R . .
H73B H 0.3254 0.2116 0.5987 0.146 Uiso 1 1 d R . .

loop_
_atom_site_aniso_label
_atom_site_aniso_U_11
_atom_site_aniso_U_22
_atom_site_aniso_U_33
_atom_site_aniso_U_23
_atom_site_aniso_U_13
_atom_site_aniso_U_12
Cu1 0.0198(2) 0.0255(2) 0.0216(2) -0.00560(16) -0.00309(17) -0.00196(17)
P1 0.0224(5) 0.0262(4) 0.0206(4) -0.0080(3) -0.0045(4) -0.0002(4)
P2 0.0227(5) 0.0237(4) 0.0223(4) -0.0075(3) -0.0033(4) -0.0009(4)
P3 0.0196(5) 0.0239(4) 0.0228(4) -0.0042(3) -0.0042(4) -0.0013(3)
P4 0.0210(5) 0.0282(5) 0.0215(4) -0.0058(4) -0.0021(4) -0.0034(4)
C1 0.0268(19) 0.0257(17) 0.0247(17) -0.0062(14) -0.0063(15) -0.0044(14)
C2 0.0213(18) 0.0296(18) 0.0227(17) -0.0045(14) -0.0020(14) -0.0012(14)
C3 0.0189(17) 0.0296(18) 0.0257(17) -0.0078(14) -0.0046(14) -0.0006(14)
C4 0.0186(18) 0.0279(18) 0.033(2) -0.0021(15) -0.0080(15) -0.0003(14)
C5 0.043(3) 0.050(3) 0.036(2) -0.009(2) -0.006(2) -0.018(2)
C6 0.045(3) 0.060(3) 0.050(3) 0.003(2) -0.018(2) -0.027(2)
C7 0.022(2) 0.052(3) 0.064(3) 0.008(2) -0.007(2) -0.009(2)
C8 0.041(3) 0.057(3) 0.061(3) -0.020(3) 0.018(2) -0.008(2)
C9 0.036(3) 0.051(3) 0.057(3) -0.022(2) 0.008(2) -0.009(2)
C10 0.031(2) 0.0285(18) 0.0231(17) -0.0075(14) -0.0044(15) 0.0002(15)
C11 0.038(2) 0.040(2) 0.029(2) -0.0112(17) -0.0087(18) 0.0072(18)
C12 0.049(3) 0.035(2) 0.042(2) -0.0142(19) -0.005(2) 0.011(2)
C13 0.059(3) 0.030(2) 0.028(2) -0.0113(16) -0.001(2) -0.002(2)
C14 0.061(3) 0.043(2) 0.036(2) -0.0176(19) -0.019(2) 0.002(2)
C15 0.044(3) 0.037(2) 0.034(2) -0.0157(17) -0.0160(19) 0.0089(19)
C16 0.083(4) 0.038(2) 0.046(3) -0.018(2) -0.012(3) 0.004(3)
F1A 0.093(5) 0.073(5) 0.072(5) -0.048(4) -0.033(4) 0.007(4)
F2A 0.108(5) 0.075(5) 0.088(5) -0.034(4) -0.027(4) 0.011(4)
F3A 0.101(5) 0.090(5) 0.085(5) -0.038(4) -0.007(4) 0.010(4)
F1B 0.103(3) 0.063(2) 0.077(3) -0.047(2) -0.021(2) 0.034(2)
F2B 0.125(4) 0.074(3) 0.047(2) -0.034(2) -0.023(2) 0.031(3)
F3B 0.115(4) 0.096(3) 0.123(4) -0.076(3) 0.007(3) -0.034(3)
C17 0.0255(19) 0.0251(17) 0.0244(17) -0.0097(14) -0.0071(15) 0.0003(14)
C18 0.028(2) 0.037(2) 0.0288(19) -0.0102(16) -0.0042(16) -0.0002(16)
C19 0.042(3) 0.038(2) 0.0259(19) -0.0044(16) -0.0050(18) -0.0068(19)
C20 0.049(3) 0.037(2) 0.035(2) -0.0025(18) -0.020(2) 0.005(2)
C21 0.029(2) 0.045(2) 0.042(2) -0.0092(19) -0.0152(19) 0.0062(18)
C22 0.025(2) 0.034(2) 0.031(2) -0.0068(16) -0.0072(16) -0.0016(16)
C23 0.069(4) 0.051(3) 0.061(3) 0.004(3) -0.032(3) 0.007(3)
F4A 0.108(5) 0.092(5) 0.094(5) 0.002(4) -0.023(4) 0.007(4)
F5A 0.092(5) 0.070(5) 0.080(5) -0.008(4) -0.033(4) 0.029(4)
F6A 0.082(5) 0.075(5) 0.071(5) -0.008(4) -0.048(4) 0.016(4)
F4B 0.076(3) 0.114(4) 0.122(4) 0.043(3) -0.032(3) 0.025(3)
F5B 0.116(3) 0.075(3) 0.052(2) 0.001(2) -0.042(2) 0.012(2)
F6B 0.118(3) 0.044(2) 0.077(3) -0.0015(19) -0.049(3) 0.007(2)
C24 0.0261(19) 0.0238(17) 0.0298(19) -0.0079(14) -0.0065(15) -0.0008(14)
C25 0.037(2) 0.0284(19) 0.034(2) -0.0103(16) -0.0068(18) 0.0017(17)
C26 0.054(3) 0.032(2) 0.038(2) -0.0050(18) -0.014(2) 0.003(2)
C27 0.049(3) 0.026(2) 0.052(3) -0.0097(19) -0.016(2) 0.0049(19)
C28 0.059(3) 0.035(2) 0.050(3) -0.019(2) -0.011(2) 0.013(2)
C29 0.050(3) 0.037(2) 0.035(2) -0.0131(18) -0.006(2) 0.007(2)
C30 0.077(4) 0.036(3) 0.071(4) -0.012(3) -0.022(3) 0.015(3)
F7A 0.087(4) 0.060(3) 0.086(4) -0.017(3) -0.016(3) 0.037(3)
F8A 0.100(4) 0.076(4) 0.090(4) -0.013(3) -0.039(4) 0.031(4)
F9A 0.088(4) 0.043(3) 0.090(4) 0.000(3) -0.002(3) -0.003(3)
F7B 0.080(4) 0.050(3) 0.073(4) 0.010(3) -0.008(3) 0.019(3)
F8B 0.103(4) 0.049(3) 0.097(4) -0.026(3) -0.020(4) 0.010(3)
F9B 0.075(4) 0.072(4) 0.105(4) 0.001(4) -0.026(3) 0.025(3)
C31 0.028(2) 0.0283(18) 0.0286(19) -0.0100(15) -0.0084(16) 0.0016(15)
C32 0.027(2) 0.039(2) 0.0292(19) -0.0130(16) -0.0040(16) -0.0008(17)
C33 0.035(2) 0.050(2) 0.026(2) -0.0135(18) -0.0036(17) 0.0019(19)
C34 0.041(3) 0.051(3) 0.033(2) -0.0211(19) -0.0126(19) 0.003(2)
C35 0.039(3) 0.046(2) 0.047(3) -0.020(2) -0.013(2) -0.009(2)
C36 0.030(2) 0.035(2) 0.033(2) -0.0116(17) -0.0051(17) -0.0056(17)
C37 0.063(4) 0.067(3) 0.044(3) -0.030(3) -0.020(3) 0.010(3)
F10A 0.101(4) 0.118(4) 0.058(4) -0.015(4) -0.030(4) -0.024(4)
F11A 0.104(5) 0.111(4) 0.077(4) -0.046(4) -0.033(4) 0.018(4)
F12A 0.059(4) 0.085(4) 0.046(3) -0.024(3) -0.034(3) -0.010(3)
F10B 0.108(4) 0.112(4) 0.069(3) -0.043(3) -0.026(3) -0.041(3)
F11B 0.108(4) 0.122(4) 0.071(3) -0.042(3) -0.044(3) 0.042(3)
F12B 0.061(3) 0.105(3) 0.036(2) -0.039(2) -0.011(2) 0.000(3)
C38 0.0188(17) 0.0275(17) 0.0241(17) -0.0064(14) -0.0037(14) 0.0006(14)
C39 0.030(2) 0.0309(19) 0.034(2) -0.0036(16) -0.0112(17) -0.0019(16)
C40 0.036(2) 0.033(2) 0.039(2) -0.0099(17) -0.0164(19) -0.0015(17)
C41 0.032(2) 0.044(2) 0.030(2) -0.0103(17) -0.0101(17) -0.0013(18)
C42 0.045(3) 0.038(2) 0.031(2) 0.0010(17) -0.0106(19) -0.0051(19)
C43 0.037(2) 0.0312(19) 0.032(2) -0.0020(16) -0.0115(18) -0.0069(17)
C44 0.059(3) 0.051(3) 0.037(2) -0.009(2) -0.017(2) 0.000(2)
F13A 0.084(4) 0.071(4) 0.037(3) -0.005(3) -0.021(3) -0.019(4)
F14A 0.080(5) 0.071(4) 0.051(4) -0.022(3) -0.032(4) -0.003(4)
F15A 0.075(4) 0.095(5) 0.065(4) -0.010(4) -0.037(3) 0.010(4)
F13B 0.083(4) 0.073(3) 0.056(3) -0.013(2) -0.039(3) -0.022(3)
F14B 0.086(3) 0.063(3) 0.059(3) -0.007(2) -0.047(3) 0.005(3)
F15B 0.085(3) 0.106(4) 0.044(3) -0.019(3) -0.012(3) 0.011(3)
C45 0.029(2) 0.0285(18) 0.0260(18) -0.0046(14) -0.0080(15) 0.0001(15)
C46 0.033(2) 0.033(2) 0.044(2) -0.0106(18) -0.0076(19) -0.0039(17)
C47 0.051(3) 0.034(2) 0.057(3) -0.016(2) -0.012(2) -0.004(2)
C48 0.059(3) 0.035(2) 0.057(3) -0.022(2) -0.011(2) 0.012(2)
C49 0.036(2) 0.043(2) 0.053(3) -0.015(2) -0.005(2) 0.010(2)
C50 0.026(2) 0.034(2) 0.038(2) -0.0087(17) -0.0064(17) 0.0017(16)
C51 0.071(5) 0.067(4) 0.119(6) -0.051(4) -0.023(4) 0.021(4)
F16A 0.092(4) 0.066(3) 0.089(4) -0.039(3) 0.015(3) 0.023(3)
F17A 0.125(4) 0.084(4) 0.118(4) -0.068(4) -0.024(4) 0.009(3)
F18A 0.109(4) 0.049(3) 0.101(4) -0.018(3) -0.003(3) 0.032(3)
F16B 0.127(4) 0.054(3) 0.112(5) -0.031(3) 0.002(4) 0.001(3)
F17B 0.122(5) 0.105(4) 0.143(5) -0.042(4) -0.023(4) 0.032(4)
F18B 0.139(5) 0.090(4) 0.108(4) -0.051(4) 0.002(4) 0.028(4)
C52 0.028(2) 0.0307(18) 0.0218(17) -0.0049(14) -0.0055(15) -0.0031(15)
C53 0.056(3) 0.039(2) 0.033(2) -0.0061(18) 0.006(2) 0.002(2)
C54 0.075(4) 0.056(3) 0.033(2) -0.004(2) 0.010(2) -0.004(3)
C55 0.068(4) 0.041(3) 0.038(2) 0.007(2) -0.012(2) -0.005(2)
C56 0.054(3) 0.039(2) 0.050(3) 0.001(2) -0.015(2) 0.006(2)
C57 0.033(2) 0.040(2) 0.035(2) -0.0024(18) -0.0031(18) -0.0010(18)
C58 0.0220(19) 0.0345(19) 0.0252(18) -0.0088(15) -0.0011(15) -0.0035(15)
C59 0.045(3) 0.053(3) 0.033(2) -0.004(2) -0.010(2) -0.012(2)
C60 0.057(3) 0.070(3) 0.040(3) -0.010(2) -0.021(2) -0.005(3)
C61 0.047(3) 0.066(3) 0.052(3) -0.025(3) -0.025(2) -0.003(2)
C62 0.043(3) 0.043(2) 0.060(3) -0.014(2) -0.021(2) -0.010(2)
C63 0.039(2) 0.040(2) 0.037(2) -0.0080(18) -0.0093(19) -0.0073(19)
C64 0.0250(19) 0.0299(18) 0.0296(19) -0.0065(15) 0.0002(16) -0.0022(15)
C65 0.038(2) 0.046(2) 0.046(3) -0.022(2) -0.014(2) 0.008(2)
C66 0.048(3) 0.060(3) 0.056(3) -0.035(3) -0.013(2) 0.007(2)
C67 0.041(3) 0.051(3) 0.065(3) -0.031(2) -0.005(2) 0.009(2)
C68 0.037(3) 0.050(3) 0.064(3) -0.017(2) -0.014(2) 0.015(2)
C69 0.031(2) 0.046(2) 0.043(2) -0.016(2) -0.0105(19) 0.0003(19)
B1 0.022(2) 0.0239(18) 0.0222(19) -0.0051(15) -0.0032(16) -0.0030(15)
O1 0.094(3) 0.108(3) 0.160(4) -0.054(3) 0.004(3) -0.001(3)
C70 0.088(4) 0.102(4) 0.175(5) -0.041(4) 0.003(4) 0.004(3)
C71 0.098(4) 0.097(4) 0.188(5) -0.030(4) -0.001(4) 0.000(3)
C72 0.112(4) 0.109(4) 0.172(5) -0.039(4) -0.024(4) -0.013(4)
C73 0.096(4) 0.111(4) 0.162(5) -0.043(4) -0.025(4) 0.005(3)

loop_
_atom_type_symbol
_atom_type_description
_atom_type_scat_dispersion_real
_atom_type_scat_dispersion_imag
_atom_type_scat_source
C C 0.0033 0.0016 'International Tables Vol C Tables 4.2.6.8 and 6.1.1.4'
H H 0.0000 0.0000 'International Tables Vol C Tables 4.2.6.8 and 6.1.1.4'
B B 0.0013 0.0007 'International Tables Vol C Tables 4.2.6.8 and 6.1.1.4'
F F 0.0171 0.0103 'International Tables Vol C Tables 4.2.6.8 and 6.1.1.4'
O O 0.0106 0.0060 'International Tables Vol C Tables 4.2.6.8 and 6.1.1.4'
P P 0.1023 0.0942 'International Tables Vol C Tables 4.2.6.8 and 6.1.1.4'
Cu Cu 0.3201 1.2651 'International Tables Vol C Tables 4.2.6.8 and 6.1.1.4'

loop_
_geom_angle_atom_site_label_1
_geom_angle_atom_site_label_2
_geom_angle_atom_site_label_3
_geom_angle
P4 Cu1 P3 121.96(4)
P4 Cu1 P1 117.47(4)
P3 Cu1 P1 95.69(3)
P4 Cu1 P2 126.25(4)
P3 Cu1 P2 94.03(4)
P1 Cu1 P2 94.11(4)
C1 P1 C17 106.29(17)
C1 P1 C10 100.26(16)
C17 P1 C10 98.90(16)
C1 P1 Cu1 106.95(12)
C17 P1 Cu1 110.63(11)
C10 P1 Cu1 131.40(13)
C3 P2 C31 106.74(17)
C3 P2 C24 102.00(17)
C31 P2 C24 98.32(16)
C3 P2 Cu1 107.12(12)
C31 P2 Cu1 109.03(13)
C24 P2 Cu1 131.47(12)
C2 P3 C45 106.62(17)
C2 P3 C38 101.56(16)
C45 P3 C38 100.66(16)
C2 P3 Cu1 108.59(12)
C45 P3 Cu1 110.28(12)
C38 P3 Cu1 127.34(12)
C52 P4 C58 101.85(17)
C52 P4 C64 103.52(17)
C58 P4 C64 103.71(18)
C52 P4 Cu1 113.98(13)
C58 P4 Cu1 118.03(12)
C64 P4 Cu1 113.96(12)
B1 C1 P1 119.0(2)
B1 C1 H1A 107.6
P1 C1 H1A 107.6
B1 C1 H1B 107.6
P1 C1 H1B 107.6
H1A C1 H1B 107.0
B1 C2 P3 117.4(2)
B1 C2 H2A 108.0
P3 C2 H2A 107.9
B1 C2 H2B 107.9
P3 C2 H2B 107.9
H2A C2 H2B 107.2
B1 C3 P2 118.2(2)
B1 C3 H3A 107.8
P2 C3 H3A 107.7
B1 C3 H3B 107.8
P2 C3 H3B 107.8
H3A C3 H3B 107.1
C5 C4 C9 114.7(4)
C5 C4 B1 124.3(4)
C9 C4 B1 120.9(3)
C4 C5 C6 123.4(4)
C4 C5 H5 118.3
C6 C5 H5 118.3
C7 C6 C5 120.3(4)
C7 C6 H6 119.8
C5 C6 H6 119.9
C6 C7 C8 119.2(4)
C6 C7 H7 120.5
C8 C7 H7 120.3
C7 C8 C9 119.5(5)
C7 C8 H8 120.2
C9 C8 H8 120.2
C4 C9 C8 122.7(4)
C4 C9 H9 118.7
C8 C9 H9 118.6
C11 C10 C15 118.4(4)
C11 C10 P1 120.7(3)
C15 C10 P1 120.5(3)
C10 C11 C12 120.7(4)
C10 C11 H11 119.7
C12 C11 H11 119.7
C13 C12 C11 119.8(4)
C13 C12 H12 120.2
C11 C12 H12 120.0
C14 C13 C12 120.2(4)
C14 C13 C16 118.6(4)
C12 C13 C16 121.2(4)
C13 C14 C15 120.2(4)
C13 C14 H14 119.9
C15 C14 H14 119.9
C14 C15 C10 120.7(4)
C14 C15 H15 119.7
C10 C15 H15 119.6
F2A C16 F3A 115.3(10)
F2A C16 F3B 53.5(8)
F3A C16 F3B 132.5(9)
F2A C16 F2B 133.5(8)
F3B C16 F2B 110.1(5)
F2A C16 F1B 54.4(8)
F3A C16 F1B 67.2(8)
F3B C16 F1B 104.3(5)
F2B C16 F1B 102.5(5)
F2A C16 F1A 100.8(9)
F3A C16 F1A 102.3(9)
F3B C16 F1A 49.7(6)
F2B C16 F1A 66.2(7)
F1B C16 F1A 135.4(7)
F2A C16 C13 113.0(8)
F3A C16 C13 113.1(9)
F3B C16 C13 113.0(5)
F2B C16 C13 113.3(4)
F1B C16 C13 112.8(4)
F1A C16 C13 111.0(6)
C18 C17 C22 118.2(3)
C18 C17 P1 118.0(3)
C22 C17 P1 123.8(3)
C19 C18 C17 121.3(4)
C19 C18 H18 119.4
C17 C18 H18 119.3
C18 C19 C20 119.6(4)
C18 C19 H19 120.2
C20 C19 H19 120.2
C21 C20 C19 120.3(4)
C21 C20 C23 119.7(4)
C19 C20 C23 119.9(4)
C20 C21 C22 119.6(4)
C20 C21 H21 120.1
C22 C21 H21 120.3
C21 C22 C17 120.9(4)
C21 C22 H22 119.5
C17 C22 H22 119.6
F4A C23 F4B 126.5(10)
F4A C23 F6A 110.9(10)
F4B C23 F6A 46.6(6)
F4A C23 F6B 47.3(9)
F4B C23 F6B 109.7(6)
F6A C23 F6B 136.2(7)
F4A C23 F5B 53.4(9)
F4B C23 F5B 106.4(6)
F6A C23 F5B 65.4(7)
F6B C23 F5B 99.8(5)
F4A C23 F5A 106.6(10)
F4B C23 F5A 52.5(7)
F6A C23 F5A 98.3(9)
F6B C23 F5A 64.8(7)
F5B C23 F5A 138.6(7)
F4A C23 C20 117.9(9)
F4B C23 C20 115.6(5)
F6A C23 C20 111.4(7)
F6B C23 C20 112.3(4)
F5B C23 C20 111.7(5)
F5A C23 C20 109.7(7)
C25 C24 C29 118.2(4)
C25 C24 P2 120.3(3)
C29 C24 P2 121.3(3)
C24 C25 C26 121.5(4)
C24 C25 H25 119.3
C26 C25 H25 119.2
C27 C26 C25 119.5(4)
C27 C26 H26 120.3
C25 C26 H26 120.2
C28 C27 C26 120.1(4)
C28 C27 C30 118.8(4)
C26 C27 C30 121.0(4)
C27 C28 C29 119.9(4)
C27 C28 H28 120.0
C29 C28 H28 120.0
C28 C29 C24 120.6(4)
C28 C29 H29 119.7
C24 C29 H29 119.6
F8A C30 F8B 127.8(7)
F8A C30 F9B 76.9(6)
F8B C30 F9B 105.5(7)
F8A C30 F9A 106.7(7)
F9B C30 F9A 127.3(7)
F8B C30 F7B 106.3(6)
F9B C30 F7B 105.5(6)
F9A C30 F7B 78.7(6)
F8A C30 F7A 104.1(7)
F8B C30 F7A 78.2(6)
F9A C30 F7A 105.8(6)
F7B C30 F7A 126.9(7)
F8A C30 C27 114.0(6)
F8B C30 C27 112.5(6)
F9B C30 C27 112.6(6)
F9A C30 C27 112.9(6)
F7B C30 C27 113.7(5)
F7A C30 C27 112.4(6)
C32 C31 C36 118.5(3)
C32 C31 P2 123.6(3)
C36 C31 P2 117.8(3)
C31 C32 C33 121.0(4)
C31 C32 H32 119.5
C33 C32 H32 119.5
C34 C33 C32 119.4(4)
C34 C33 H33 120.3
C32 C33 H33 120.3
C33 C34 C35 120.8(4)
C33 C34 C37 118.7(4)
C35 C34 C37 120.6(4)
C34 C35 C36 119.7(4)
C34 C35 H35 120.1
C36 C35 H35 120.2
C35 C36 C31 120.6(4)
C35 C36 H36 119.7
C31 C36 H36 119.7
F11A C37 F11B 130.5(7)
F11A C37 F12A 108.0(7)
F11B C37 F12A 48.4(5)
F11A C37 F12B 56.0(6)
F11B C37 F12B 106.0(6)
F12A C37 F12B 134.5(5)
F11A C37 F10B 46.0(6)
F11B C37 F10B 110.4(6)
F12A C37 F10B 67.4(5)
F12B C37 F10B 100.2(5)
F11A C37 F10A 109.7(8)
F11B C37 F10A 53.3(6)
F12A C37 F10A 100.0(6)
F12B C37 F10A 58.4(6)
F10B C37 F10A 137.0(6)
F11A C37 C34 114.6(6)
F11B C37 C34 114.8(5)
F12A C37 C34 112.4(5)
F12B C37 C34 112.8(4)
F10B C37 C34 111.6(5)
F10A C37 C34 111.2(5)
C39 C38 C43 118.5(3)
C39 C38 P3 120.0(3)
C43 C38 P3 121.2(3)
C38 C39 C40 121.3(4)
C38 C39 H39 119.4
C40 C39 H39 119.3
C41 C40 C39 119.5(4)
C41 C40 H40 120.2
C39 C40 H40 120.3
C40 C41 C42 120.1(4)
C40 C41 C44 120.2(4)
C42 C41 C44 119.7(4)
C43 C42 C41 120.2(4)
C43 C42 H42 119.9
C41 C42 H42 119.9
C42 C43 C38 120.4(4)
C42 C43 H43 119.8
C38 C43 H43 119.8
F13B C44 F15A 79.3(6)
F13B C44 F14B 106.9(5)
F15A C44 F14A 106.9(7)
F14B C44 F14A 128.0(6)
F13B C44 F13A 126.3(6)
F15A C44 F13A 106.5(7)
F14B C44 F13A 78.0(6)
F14A C44 F13A 104.5(7)
F13B C44 F15B 106.0(5)
F15A C44 F15B 129.5(7)
F14B C44 F15B 106.2(5)
F14A C44 F15B 78.1(6)
F13B C44 C41 113.5(5)
F15A C44 C41 112.0(6)
F14B C44 C41 112.7(4)
F14A C44 C41 113.4(6)
F13A C44 C41 113.0(6)
F15B C44 C41 111.1(5)
C50 C45 C46 118.3(4)
C50 C45 P3 117.6(3)
C46 C45 P3 124.0(3)
C47 C46 C45 120.7(4)
C47 C46 H46 119.6
C45 C46 H46 119.6
C48 C47 C46 120.1(4)
C48 C47 H47 120.0
C46 C47 H47 119.9
C47 C48 C49 120.4(4)
C47 C48 C51 120.1(5)
C49 C48 C51 119.5(5)
C48 C49 C50 119.4(4)
C48 C49 H49 120.3
C50 C49 H49 120.2
C45 C50 C49 121.1(4)
C45 C50 H50 119.5
C49 C50 H50 119.5
F16B C51 F16A 126.6(7)
F16B C51 F17B 112.6(8)
F16A C51 F17B 49.7(6)
F16A C51 F17A 111.0(7)
F17B C51 F17A 135.4(8)
F16B C51 F18B 106.5(7)
F16A C51 F18B 48.8(6)
F17B C51 F18B 97.9(7)
F17A C51 F18B 71.1(7)
F16B C51 F18A 62.8(6)
F16A C51 F18A 104.8(7)
F17B C51 F18A 59.1(6)
F17A C51 F18A 102.0(7)
F18B C51 F18A 140.7(7)
F16B C51 C48 116.3(7)
F16A C51 C48 116.7(6)
F17B C51 C48 112.2(7)
F17A C51 C48 112.1(6)
F18B C51 C48 109.5(6)
F18A C51 C48 108.8(6)
C57 C52 C53 119.1(4)
C57 C52 P4 116.6(3)
C53 C52 P4 124.0(3)
C52 C53 C54 119.4(4)
C52 C53 H53 120.3
C54 C53 H53 120.3
C55 C54 C53 121.4(5)
C55 C54 H54 119.3
C53 C54 H54 119.4
C54 C55 C56 119.6(4)
C54 C55 H55 120.3
C56 C55 H55 120.2
C55 C56 C57 119.4(5)
C55 C56 H56 120.4
C57 C56 H56 120.2
C52 C57 C56 121.1(4)
C52 C57 H57 119.5
C56 C57 H57 119.4
C63 C58 C59 118.5(4)
C63 C58 P4 122.9(3)
C59 C58 P4 118.6(3)
C60 C59 C58 120.8(4)
C60 C59 H59 119.6
C58 C59 H59 119.6
C61 C60 C59 119.8(5)
C61 C60 H60 120.2
C59 C60 H60 120.0
C62 C61 C60 120.1(4)
C62 C61 H61 119.9
C60 C61 H61 120.0
C61 C62 C63 120.4(4)
C61 C62 H62 119.8
C63 C62 H62 119.8
C58 C63 C62 120.3(4)
C58 C63 H63 119.9
C62 C63 H63 119.8
C65 C64 C69 118.0(4)
C65 C64 P4 118.3(3)
C69 C64 P4 123.6(3)
C66 C65 C64 121.0(4)
C66 C65 H65 119.5
C64 C65 H65 119.5
C67 C66 C65 120.7(4)
C67 C66 H66 119.6
C65 C66 H66 119.7
C66 C67 C68 119.3(4)
C66 C67 H67 120.4
C68 C67 H67 120.3
C67 C68 C69 120.6(4)
C67 C68 H68 119.7
C69 C68 H68 119.7
C68 C69 C64 120.5(4)
C68 C69 H69 119.8
C64 C69 H69 119.8
C4 B1 C1 108.3(3)
C4 B1 C2 105.4(3)
C1 B1 C2 111.6(3)
C4 B1 C3 108.3(3)
C1 B1 C3 111.4(3)
C2 B1 C3 111.5(3)
C73 O1 C70 105.0(7)
C71 C70 O1 110.0(8)
C71 C70 H70A 109.6
O1 C70 H70A 109.8
C71 C70 H70B 109.8
O1 C70 H70B 109.5
H70A C70 H70B 108.2
C70 C71 C72 103.1(9)
C70 C71 H71A 111.2
C72 C71 H71A 110.9
C70 C71 H71B 111.0
C72 C71 H71B 111.5
H71A C71 H71B 109.1
C73 C72 C71 102.2(8)
C73 C72 H72A 111.2
C71 C72 H72A 111.0
C73 C72 H72B 111.6
C71 C72 H72B 111.5
H72A C72 H72B 109.2
O1 C73 C72 111.6(8)
O1 C73 H73A 109.3
C72 C73 H73A 109.5
O1 C73 H73B 109.3
C72 C73 H73B 109.1
H73A C73 H73B 108.0

loop_
_geom_bond_atom_site_label_1
_geom_bond_atom_site_label_2
_geom_bond_distance
Cu1 P4 2.2823(10)
Cu1 P3 2.3315(10)
Cu1 P1 2.3399(10)
Cu1 P2 2.3640(10)
P1 C1 1.814(4)
P1 C17 1.833(4)
P1 C10 1.847(4)
P2 C3 1.826(4)
P2 C31 1.832(4)
P2 C24 1.850(4)
P3 C2 1.827(4)
P3 C45 1.828(4)
P3 C38 1.838(4)
P4 C52 1.828(4)
P4 C58 1.828(4)
P4 C64 1.840(4)
C1 B1 1.654(5)
C1 H1A 0.9900
C1 H1B 0.9900
C2 B1 1.661(5)
C2 H2A 0.9900
C2 H2B 0.9900
C3 B1 1.677(5)
C3 H3A 0.9900
C3 H3B 0.9900
C4 C5 1.378(5)
C4 C9 1.395(6)
C4 B1 1.634(5)
C5 C6 1.396(6)
C5 H5 0.9500
C6 C7 1.347(7)
C6 H6 0.9500
C7 C8 1.385(7)
C7 H7 0.9500
C8 C9 1.397(6)
C8 H8 0.9500
C9 H9 0.9500
C10 C11 1.381(6)
C10 C15 1.393(5)
C11 C12 1.393(6)
C11 H11 0.9500
C12 C13 1.374(7)
C12 H12 0.9500
C13 C14 1.369(7)
C13 C16 1.495(6)
C14 C15 1.381(6)
C14 H14 0.9500
C15 H15 0.9500
C16 F2A 1.270(11)
C16 F3A 1.284(11)
C16 F3B 1.293(7)
C16 F2B 1.311(6)
C16 F1B 1.358(6)
C16 F1A 1.400(10)
C17 C18 1.392(5)
C17 C22 1.392(5)
C18 C19 1.376(6)
C18 H18 0.9500
C19 C20 1.386(6)
C19 H19 0.9500
C20 C21 1.379(6)
C20 C23 1.488(6)
C21 C22 1.388(6)
C21 H21 0.9500
C22 H22 0.9500
C23 F4A 1.248(11)
C23 F4B 1.271(7)
C23 F6A 1.320(11)
C23 F6B 1.333(6)
C23 F5B 1.364(7)
C23 F5A 1.387(11)
C24 C25 1.376(5)
C24 C29 1.392(5)
C25 C26 1.390(6)
C25 H25 0.9500
C26 C27 1.376(6)
C26 H26 0.9500
C27 C28 1.375(7)
C27 C30 1.492(6)
C28 C29 1.391(6)
C28 H28 0.9500
C29 H29 0.9500
C30 F8A 1.322(9)
C30 F8B 1.322(8)
C30 F9B 1.322(9)
C30 F9A 1.327(8)
C30 F7B 1.343(8)
C30 F7A 1.346(9)
C31 C32 1.383(5)
C31 C36 1.396(5)
C32 C33 1.391(5)
C32 H32 0.9500
C33 C34 1.375(6)
C33 H33 0.9500
C34 C35 1.377(6)
C34 C37 1.498(6)
C35 C36 1.385(6)
C35 H35 0.9500
C36 H36 0.9500
C37 F11A 1.251(9)
C37 F11B 1.282(7)
C37 F12A 1.336(8)
C37 F12B 1.337(6)
C37 F10B 1.349(7)
C37 F10A 1.354(9)
C38 C39 1.383(5)
C38 C43 1.397(5)
C39 C40 1.395(5)
C39 H39 0.9500
C40 C41 1.375(6)
C40 H40 0.9500
C41 C42 1.390(6)
C41 C44 1.502(6)
C42 C43 1.384(6)
C42 H42 0.9500
C43 H43 0.9500
C44 F13B 1.313(7)
C44 F15A 1.315(9)
C44 F14B 1.321(7)
C44 F14A 1.328(9)
C44 F13A 1.328(9)
C44 F15B 1.352(7)
C45 C50 1.386(5)
C45 C46 1.394(5)
C46 C47 1.385(6)
C46 H46 0.9500
C47 C48 1.369(7)
C47 H47 0.9500
C48 C49 1.384(7)
C48 C51 1.501(7)
C49 C50 1.387(6)
C49 H49 0.9500
C50 H50 0.9500
C51 F16B 1.256(9)
C51 F16A 1.265(8)
C51 F17B 1.313(9)
C51 F17A 1.341(9)
C51 F18B 1.364(9)
C51 F18A 1.379(9)
C52 C57 1.379(6)
C52 C53 1.381(6)
C53 C54 1.385(7)
C53 H53 0.9500
C54 C55 1.367(8)
C54 H54 0.9500
C55 C56 1.378(7)
C55 H55 0.9500
C56 C57 1.387(6)
C56 H56 0.9500
C57 H57 0.9500
C58 C63 1.386(5)
C58 C59 1.388(6)
C59 C60 1.381(6)
C59 H59 0.9500
C60 C61 1.379(7)
C60 H60 0.9500
C61 C62 1.362(7)
C61 H61 0.9500
C62 C63 1.390(6)
C62 H62 0.9500
C63 H63 0.9500
C64 C65 1.389(6)
C64 C69 1.390(6)
C65 C66 1.380(6)
C65 H65 0.9500
C66 C67 1.368(7)
C66 H66 0.9500
C67 C68 1.378(7)
C67 H67 0.9500
C68 C69 1.387(6)
C68 H68 0.9500
C69 H69 0.9500
O1 C73 1.377(10)
O1 C70 1.409(10)
C70 C71 1.402(11)
C70 H70A 0.9900
C70 H70B 0.9900
C71 C72 1.509(13)
C71 H71A 0.9900
C71 H71B 0.9900
C72 C73 1.455(12)
C72 H72A 0.9900
C72 H72B 0.9900
C73 H73A 0.9900
C73 H73B 0.9900

loop_
_geom_torsion_atom_site_label_1
_geom_torsion_atom_site_label_2
_geom_torsion_atom_site_label_3
_geom_torsion_atom_site_label_4
_geom_torsion
P4 Cu1 P1 C1 165.17(13)
P3 Cu1 P1 C1 34.53(13)
P2 Cu1 P1 C1 -59.95(13)
P4 Cu1 P1 C17 -79.48(13)
P3 Cu1 P1 C17 149.87(13)
P2 Cu1 P1 C17 55.40(13)
P4 Cu1 P1 C10 44.05(17)
P3 Cu1 P1 C10 -86.60(17)
P2 Cu1 P1 C10 178.93(16)
P4 Cu1 P2 C3 166.15(12)
P3 Cu1 P2 C3 -58.63(13)
P1 Cu1 P2 C3 37.38(13)
P4 Cu1 P2 C31 -78.69(14)
P3 Cu1 P2 C31 56.53(13)
P1 Cu1 P2 C31 152.53(13)
P4 Cu1 P2 C24 41.92(17)
P3 Cu1 P2 C24 177.14(16)
P1 Cu1 P2 C24 -86.85(16)
P4 Cu1 P3 C2 176.12(12)
P1 Cu1 P3 C2 -56.39(13)
P2 Cu1 P3 C2 38.15(13)
P4 Cu1 P3 C45 -67.39(14)
P1 Cu1 P3 C45 60.10(14)
P2 Cu1 P3 C45 154.64(13)
P4 Cu1 P3 C38 54.62(16)
P1 Cu1 P3 C38 -177.89(15)
P2 Cu1 P3 C38 -83.35(15)
P3 Cu1 P4 C52 176.69(13)
P1 Cu1 P4 C52 59.56(14)
P2 Cu1 P4 C52 -59.23(14)
P3 Cu1 P4 C58 -63.86(15)
P1 Cu1 P4 C58 179.00(14)
P2 Cu1 P4 C58 60.21(15)
P3 Cu1 P4 C64 58.17(15)
P1 Cu1 P4 C64 -58.97(15)
P2 Cu1 P4 C64 -177.76(14)
C17 P1 C1 B1 -94.0(3)
C10 P1 C1 B1 163.5(3)
Cu1 P1 C1 B1 24.3(3)
C45 P3 C2 B1 -98.3(3)
C38 P3 C2 B1 156.8(3)
Cu1 P3 C2 B1 20.6(3)
C31 P2 C3 B1 -94.9(3)
C24 P2 C3 B1 162.5(3)
Cu1 P2 C3 B1 21.8(3)
C9 C4 C5 C6 3.7(7)
B1 C4 C5 C6 179.8(4)
C4 C5 C6 C7 -0.5(8)
C5 C6 C7 C8 -3.4(8)
C6 C7 C8 C9 3.8(8)
C5 C4 C9 C8 -3.3(7)
B1 C4 C9 C8 -179.6(4)
C7 C8 C9 C4 -0.3(8)
C1 P1 C10 C11 -96.0(4)
C17 P1 C10 C11 155.5(3)
Cu1 P1 C10 C11 27.7(4)
C1 P1 C10 C15 76.5(4)
C17 P1 C10 C15 -32.0(4)
Cu1 P1 C10 C15 -159.8(3)
C15 C10 C11 C12 0.7(6)
P1 C10 C11 C12 173.4(3)
C10 C11 C12 C13 -0.1(7)
C11 C12 C13 C14 -0.1(7)
C11 C12 C13 C16 179.7(4)
C12 C13 C14 C15 -0.4(7)
C16 C13 C14 C15 179.9(4)
C13 C14 C15 C10 1.0(7)
C11 C10 C15 C14 -1.2(6)
P1 C10 C15 C14 -173.9(3)
C14 C13 C16 F2A -126.2(10)
C12 C13 C16 F2A 54.1(11)
C14 C13 C16 F3A 100.5(10)
C12 C13 C16 F3A -79.3(10)
C14 C13 C16 F3B -67.6(7)
C12 C13 C16 F3B 112.6(7)
C14 C13 C16 F2B 58.5(7)
C12 C13 C16 F2B -121.3(6)
C14 C13 C16 F1B 174.3(5)
C12 C13 C16 F1B -5.4(7)
C14 C13 C16 F1A -13.8(9)
C12 C13 C16 F1A 166.5(8)
C1 P1 C17 C18 -178.9(3)
C10 P1 C17 C18 -75.4(3)
Cu1 P1 C17 C18 65.4(3)
C1 P1 C17 C22 1.8(3)
C10 P1 C17 C22 105.3(3)
Cu1 P1 C17 C22 -114.0(3)
C22 C17 C18 C19 -1.3(5)
P1 C17 C18 C19 179.4(3)
C17 C18 C19 C20 1.7(6)
C18 C19 C20 C21 -1.2(6)
C18 C19 C20 C23 -179.8(4)
C19 C20 C21 C22 0.4(6)
C23 C20 C21 C22 179.0(4)
C20 C21 C22 C17 0.0(6)
C18 C17 C22 C21 0.4(5)
P1 C17 C22 C21 179.7(3)
C21 C20 C23 F4A 175.3(11)
C19 C20 C23 F4A -6.1(13)
C21 C20 C23 F4B -3.9(8)
C19 C20 C23 F4B 174.8(6)
C21 C20 C23 F6A -54.7(10)
C19 C20 C23 F6A 123.9(9)
C21 C20 C23 F6B 123.0(5)
C19 C20 C23 F6B -58.3(7)
C21 C20 C23 F5B -125.7(5)
C19 C20 C23 F5B 52.9(6)
C21 C20 C23 F5A 53.1(9)
C19 C20 C23 F5A -128.3(9)
C3 P2 C24 C25 -94.2(3)
C31 P2 C24 C25 156.6(3)
Cu1 P2 C24 C25 31.9(4)
C3 P2 C24 C29 80.7(4)
C31 P2 C24 C29 -28.5(4)
Cu1 P2 C24 C29 -153.2(3)
C29 C24 C25 C26 0.2(6)
P2 C24 C25 C26 175.2(3)
C24 C25 C26 C27 -0.3(7)
C25 C26 C27 C28 0.9(7)
C25 C26 C27 C30 179.0(4)
C26 C27 C28 C29 -1.3(8)
C30 C27 C28 C29 -179.4(5)
C27 C28 C29 C24 1.1(7)
C25 C24 C29 C28 -0.5(7)
P2 C24 C29 C28 -175.5(4)
C28 C27 C30 F8A -151.9(7)
C26 C27 C30 F8A 29.9(8)
C28 C27 C30 F8B 52.4(8)
C26 C27 C30 F8B -125.8(7)
C28 C27 C30 F9B -66.7(8)
C26 C27 C30 F9B 115.1(7)
C28 C27 C30 F9A 86.0(7)
C26 C27 C30 F9A -92.1(7)
C28 C27 C30 F7B 173.4(6)
C26 C27 C30 F7B -4.8(8)
C28 C27 C30 F7A -33.7(8)
C26 C27 C30 F7A 148.2(6)
C3 P2 C31 C32 1.2(4)
C24 P2 C31 C32 106.5(3)
Cu1 P2 C31 C32 -114.2(3)
C3 P2 C31 C36 -178.0(3)
C24 P2 C31 C36 -72.7(3)
Cu1 P2 C31 C36 66.6(3)
C36 C31 C32 C33 -0.3(6)
P2 C31 C32 C33 -179.6(3)
C31 C32 C33 C34 0.0(6)
C32 C33 C34 C35 0.8(7)
C32 C33 C34 C37 -179.1(4)
C33 C34 C35 C36 -1.2(7)
C37 C34 C35 C36 178.6(4)
C34 C35 C36 C31 0.9(7)
C32 C31 C36 C35 -0.1(6)
P2 C31 C36 C35 179.1(3)
C33 C34 C37 F11A -95.3(9)
C35 C34 C37 F11A 84.8(9)
C33 C34 C37 F11B 87.9(7)
C35 C34 C37 F11B -91.9(7)
C33 C34 C37 F12A 140.9(6)
C35 C34 C37 F12A -38.9(8)
C33 C34 C37 F12B -33.7(7)
C35 C34 C37 F12B 146.5(5)
C33 C34 C37 F10B -145.5(6)
C35 C34 C37 F10B 34.6(7)
C33 C34 C37 F10A 29.7(8)
C35 C34 C37 F10A -150.1(7)
C2 P3 C38 C39 -109.5(3)
C45 P3 C38 C39 140.9(3)
Cu1 P3 C38 C39 14.9(4)
C2 P3 C38 C43 64.0(3)
C45 P3 C38 C43 -45.6(4)
Cu1 P3 C38 C43 -171.6(3)
C43 C38 C39 C40 -0.8(6)
P3 C38 C39 C40 172.8(3)
C38 C39 C40 C41 0.4(6)
C39 C40 C41 C42 0.0(7)
C39 C40 C41 C44 180.0(4)
C40 C41 C42 C43 0.1(7)
C44 C41 C42 C43 -179.9(4)
C41 C42 C43 C38 -0.6(7)
C39 C38 C43 C42 0.9(6)
P3 C38 C43 C42 -172.6(3)
C40 C41 C44 F13B -14.0(7)
C42 C41 C44 F13B 166.0(5)
C40 C41 C44 F15A -101.5(7)
C42 C41 C44 F15A 78.5(7)
C40 C41 C44 F14B -135.7(5)
C42 C41 C44 F14B 44.4(7)
C40 C41 C44 F14A 19.6(8)
C42 C41 C44 F14A -160.4(6)
C40 C41 C44 F13A 138.2(6)
C42 C41 C44 F13A -41.8(8)
C40 C41 C44 F15B 105.4(6)
C42 C41 C44 F15B -74.6(6)
C2 P3 C45 C50 -176.9(3)
C38 P3 C45 C50 -71.3(3)
Cu1 P3 C45 C50 65.4(3)
C2 P3 C45 C46 5.1(4)
C38 P3 C45 C46 110.7(3)
Cu1 P3 C45 C46 -112.6(3)
C50 C45 C46 C47 0.7(6)
P3 C45 C46 C47 178.7(3)
C45 C46 C47 C48 0.1(7)
C46 C47 C48 C49 -0.5(8)
C46 C47 C48 C51 179.4(5)
C47 C48 C49 C50 -0.1(8)
C51 C48 C49 C50 -180.0(5)
C46 C45 C50 C49 -1.3(6)
P3 C45 C50 C49 -179.4(3)
C48 C49 C50 C45 1.0(7)
C47 C48 C51 F16B -15.6(10)
C49 C48 C51 F16B 164.3(8)
C47 C48 C51 F16A 157.9(8)
C49 C48 C51 F16A -22.2(10)
C47 C48 C51 F17B -147.3(8)
C49 C48 C51 F17B 32.6(10)
C47 C48 C51 F17A 28.2(10)
C49 C48 C51 F17A -152.0(7)
C47 C48 C51 F18B 105.1(8)
C49 C48 C51 F18B -75.0(8)
C47 C48 C51 F18A -83.9(7)
C49 C48 C51 F18A 96.0(7)
C58 P4 C52 C57 -86.0(3)
C64 P4 C52 C57 166.6(3)
Cu1 P4 C52 C57 42.3(3)
C58 P4 C52 C53 89.0(4)
C64 P4 C52 C53 -18.5(4)
Cu1 P4 C52 C53 -142.8(3)
C57 C52 C53 C54 -0.8(7)
P4 C52 C53 C54 -175.6(4)
C52 C53 C54 C55 -0.1(8)
C53 C54 C55 C56 0.6(8)
C54 C55 C56 C57 -0.3(8)
C53 C52 C57 C56 1.1(6)
P4 C52 C57 C56 176.3(4)
C55 C56 C57 C52 -0.6(7)
C52 P4 C58 C63 -4.3(4)
C64 P4 C58 C63 103.0(4)
Cu1 P4 C58 C63 -129.9(3)
C52 P4 C58 C59 176.4(3)
C64 P4 C58 C59 -76.4(4)
Cu1 P4 C58 C59 50.7(4)
C63 C58 C59 C60 2.7(7)
P4 C58 C59 C60 -177.9(4)
C58 C59 C60 C61 -1.5(8)
C59 C60 C61 C62 -1.6(8)
C60 C61 C62 C63 3.4(8)
C59 C58 C63 C62 -0.8(7)
P4 C58 C63 C62 179.8(4)
C61 C62 C63 C58 -2.2(7)
C52 P4 C64 C65 -59.0(4)
C58 P4 C64 C65 -165.0(3)
Cu1 P4 C64 C65 65.4(3)
C52 P4 C64 C69 124.3(4)
C58 P4 C64 C69 18.3(4)
Cu1 P4 C64 C69 -111.4(3)
C69 C64 C65 C66 0.4(7)
P4 C64 C65 C66 -176.5(4)
C64 C65 C66 C67 -0.3(8)
C65 C66 C67 C68 0.8(8)
C66 C67 C68 C69 -1.3(8)
C67 C68 C69 C64 1.4(7)
C65 C64 C69 C68 -0.9(6)
P4 C64 C69 C68 175.8(4)
C5 C4 B1 C1 9.5(5)
C9 C4 B1 C1 -174.6(4)
C5 C4 B1 C2 -110.1(4)
C9 C4 B1 C2 65.8(5)
C5 C4 B1 C3 130.4(4)
C9 C4 B1 C3 -53.7(5)
P1 C1 B1 C4 165.4(2)
P1 C1 B1 C2 -79.0(3)
P1 C1 B1 C3 46.4(4)
P3 C2 B1 C4 165.9(2)
P3 C2 B1 C1 48.6(4)
P3 C2 B1 C3 -76.8(3)
P2 C3 B1 C4 164.4(2)
P2 C3 B1 C1 -76.6(3)
P2 C3 B1 C2 48.8(4)
C73 O1 C70 C71 -23.1(12)
O1 C70 C71 C72 29.4(13)
C70 C71 C72 C73 -23.4(12)
C70 O1 C73 C72 6.5(12)
C71 C72 C73 O1 10.6(13)
